data_4306631
loop_
_publ_author_name
'Lihua Liu'
'Lev N. Zakharov'
'James A. Golen'
'Arnold L. Rheingold'
'Tracy A. Hanna'

_publ_section_title
;
Synthesis and Characterization of Bismuth(III) and Antimony(III) Calixarene
Complexes
;
_journal_name_full 'Inorganic Chemistry'
_journal_page_first 11143
_journal_page_last 11153
_journal_paper_doi 10.1021/ic801445m
_journal_volume 47
_journal_year 2008
_chemical_formula_sum 'C46 H43 Bi O5'
_chemical_formula_weight 884.78
_chemical_name_systematic
; 
 ? 
;
_space_group_IT_number 4
_symmetry_cell_setting monoclinic
_symmetry_space_group_name_Hall 'P 2yb'
_symmetry_space_group_name_H-M 'P 1 21 1'
_atom_sites_solution_hydrogens geom
_atom_sites_solution_primary direct
_atom_sites_solution_secondary difmap
_audit_creation_method SHELXLTL
_cell_angle_alpha 90.00
_cell_angle_beta 112.4170(10)
_cell_angle_gamma 90.00
_cell_formula_units_Z 4
_cell_length_a 11.0005(6)
_cell_length_b 31.5851(18)
_cell_length_c 11.2779(6)
_cell_measurement_reflns_used 9720
_cell_measurement_temperature 100(2)
_cell_measurement_theta_max 27.48
_cell_measurement_theta_min 2.20
_cell_volume 3622.4(3)
_computing_cell_refinement 'Bruker SMART'
_computing_data_collection 'Bruker SMART'
_computing_data_reduction 'Bruker SAINT'
_computing_molecular_graphics 'Bruker SHELXTL'
_computing_publication_material 'Bruker SHELXTL'
_computing_structure_refinement 'Bruker SHELXTL'
_computing_structure_solution 'Bruker SHELXTL'
_diffrn_ambient_temperature 100(2)
_diffrn_measured_fraction_theta_full 0.980
_diffrn_measured_fraction_theta_max 0.980
_diffrn_measurement_device_type 'CCD area detector Bruker Apex'
_diffrn_measurement_method 'phi and omega scans'
_diffrn_radiation_monochromator graphite
_diffrn_radiation_source 'fine-focus sealed tube'
_diffrn_radiation_type MoK\a
_diffrn_radiation_wavelength 0.71073
_diffrn_reflns_av_R_equivalents 0.0270
_diffrn_reflns_av_sigmaI/netI 0.0659
_diffrn_reflns_limit_h_max 14
_diffrn_reflns_limit_h_min -14
_diffrn_reflns_limit_k_max 40
_diffrn_reflns_limit_k_min -40
_diffrn_reflns_limit_l_max 14
_diffrn_reflns_limit_l_min -14
_diffrn_reflns_number 30577
_diffrn_reflns_theta_full 27.51
_diffrn_reflns_theta_max 27.51
_diffrn_reflns_theta_min 1.29
_exptl_absorpt_coefficient_mu 4.916
_exptl_absorpt_correction_type none
_exptl_crystal_colour colorless
_exptl_crystal_density_diffrn 1.622
_exptl_crystal_density_meas 0
_exptl_crystal_density_method 'not measured'
_exptl_crystal_description prism
_exptl_crystal_F_000 1768
_exptl_crystal_size_max 0.37
_exptl_crystal_size_mid 0.20
_exptl_crystal_size_min 0.17
_refine_diff_density_max 1.567
_refine_diff_density_min -0.747
_refine_diff_density_rms 0.090
_refine_ls_abs_structure_details 'Flack H D (1983), Acta Cryst. A39, 876-881'
_refine_ls_abs_structure_Flack 0.010(3)
_refine_ls_extinction_method none
_refine_ls_goodness_of_fit_ref 0.789
_refine_ls_hydrogen_treatment constr
_refine_ls_matrix_type full
_refine_ls_number_parameters 937
_refine_ls_number_reflns 15662
_refine_ls_number_restraints 1
_refine_ls_restrained_S_all 0.789
_refine_ls_R_factor_all 0.0280
_refine_ls_R_factor_gt 0.0254
_refine_ls_shift/su_max 0.034
_refine_ls_shift/su_mean 0.003
_refine_ls_structure_factor_coef Fsqd
_refine_ls_weighting_details 'calc w=1/[\s^2^(Fo^2^)+(0.0000P)^2^+0.0000P] where P=(Fo^2^+2Fc^2^)/3'
_refine_ls_weighting_scheme calc
_refine_ls_wR_factor_gt 0.0492
_refine_ls_wR_factor_ref 0.0498
_reflns_number_gt 14593
_reflns_number_total 15662
_reflns_threshold_expression >2sigma(I)
_cod_data_source_file ic801445m_si_001_1.cif
_cod_data_source_block sad8
_cod_depositor_comments
;
The following automatic conversions were performed:
'_symmetry_cell_setting' value 'Monoclinic' changed to 'monoclinic'
according to '/home/saulius/struct/CIF-dictionaries/cif_core.dic'
dictionary named 'cif_core.dic' version 2.4.1 from 2010-06-29.

Automatic conversion script
Id: cif_fix_enum 1527 2010-12-29 10:47:43Z saulius 
;
_cod_database_code 4306631

loop_
_symmetry_equiv_pos_as_xyz
'x, y, z'
'-x, y+1/2, -z'

loop_
_atom_site_label
_atom_site_type_symbol
_atom_site_fract_x
_atom_site_fract_y
_atom_site_fract_z
_atom_site_U_iso_or_equiv
_atom_site_adp_type
_atom_site_occupancy
_atom_site_symmetry_multiplicity
_atom_site_calc_flag
_atom_site_refinement_flags
_atom_site_disorder_assembly
_atom_site_disorder_group
Bi1 Bi 1.091823(13) 0.376904(4) 0.714199(13) 0.01523(4) Uani 1 1 d . . .
O1 O 1.1675(3) 0.43652(8) 0.7128(3) 0.0194(6) Uani 1 1 d . . .
O2 O 0.9143(3) 0.39659(8) 0.5711(3) 0.0174(6) Uani 1 1 d . . .
O3 O 1.0360(3) 0.39379(8) 0.8675(3) 0.0185(6) Uani 1 1 d . . .
O4 O 1.0616(3) 0.28287(8) 0.8385(3) 0.0189(6) Uani 1 1 d . . .
O5 O 0.9401(3) 0.27317(8) 0.5426(3) 0.0208(7) Uani 1 1 d . . .
C1 C 1.2997(4) 0.44762(13) 0.7987(4) 0.0220(9) Uani 1 1 d . . .
C2 C 1.3976(4) 0.41633(15) 0.7801(4) 0.0272(10) Uani 1 1 d . . .
H2A H 1.3902 0.4173 0.6907 0.041 Uiso 1 1 calc R . .
H2B H 1.3778 0.3876 0.8006 0.041 Uiso 1 1 calc R . .
H2C H 1.4872 0.4240 0.8370 0.041 Uiso 1 1 calc R . .
C3 C 1.3245(5) 0.49201(14) 0.7638(5) 0.0309(11) Uani 1 1 d . . .
H3A H 1.2608 0.5114 0.7763 0.046 Uiso 1 1 calc R . .
H3B H 1.3149 0.4928 0.6738 0.046 Uiso 1 1 calc R . .
H3C H 1.4138 0.5007 0.8187 0.046 Uiso 1 1 calc R . .
C4 C 1.3088(5) 0.44669(15) 0.9359(4) 0.0283(11) Uani 1 1 d . . .
H4A H 1.2457 0.4668 0.9461 0.042 Uiso 1 1 calc R . .
H4B H 1.3980 0.4545 0.9936 0.042 Uiso 1 1 calc R . .
H4C H 1.2887 0.4181 0.9570 0.042 Uiso 1 1 calc R . .
C1A C 0.8014(3) 0.37312(13) 0.5350(3) 0.0155(8) Uani 1 1 d . . .
C2A C 0.7153(3) 0.37817(14) 0.5996(3) 0.0168(8) Uani 1 1 d . . .
C3A C 0.5934(4) 0.35922(13) 0.5506(4) 0.0224(9) Uani 1 1 d . . .
H3AA H 0.5337 0.3633 0.5922 0.027 Uiso 1 1 calc R . .
C4A C 0.5563(4) 0.33413(13) 0.4410(4) 0.0250(10) Uani 1 1 d . . .
H4AA H 0.4712 0.3217 0.4067 0.030 Uiso 1 1 calc R . .
C5A C 0.6440(4) 0.32752(13) 0.3832(4) 0.0225(9) Uani 1 1 d . . .
H5AA H 0.6194 0.3095 0.3104 0.027 Uiso 1 1 calc R . .
C6A C 0.7660(4) 0.34601(12) 0.4270(4) 0.0171(9) Uani 1 1 d . . .
C7A C 0.8567(4) 0.33882(13) 0.3545(4) 0.0208(9) Uani 1 1 d . . .
H7AA H 0.8193 0.3154 0.2928 0.025 Uiso 1 1 calc R . .
H7AB H 0.8540 0.3646 0.3037 0.025 Uiso 1 1 calc R . .
C1B C 0.9535(4) 0.36886(12) 0.9024(4) 0.0180(9) Uani 1 1 d . . .
C2B C 0.8163(4) 0.37282(13) 0.8402(4) 0.0191(8) Uani 1 1 d . . .
C3B C 0.7370(4) 0.34850(13) 0.8841(4) 0.0214(9) Uani 1 1 d . . .
H3BA H 0.6442 0.3512 0.8433 0.026 Uiso 1 1 calc R . .
C4B C 0.7884(4) 0.32067(14) 0.9850(4) 0.0229(10) Uani 1 1 d . . .
H4BA H 0.7325 0.3040 1.0128 0.028 Uiso 1 1 calc R . .
C5B C 0.9239(4) 0.31759(13) 1.0448(4) 0.0228(10) Uani 1 1 d . . .
H5BA H 0.9604 0.2990 1.1159 0.027 Uiso 1 1 calc R . .
C6B C 1.0072(4) 0.34058(12) 1.0046(4) 0.0183(9) Uani 1 1 d . . .
C7B C 0.7575(4) 0.40220(12) 0.7263(4) 0.0177(9) Uani 1 1 d . . .
H7BA H 0.8232 0.4240 0.7288 0.021 Uiso 1 1 calc R . .
H7BB H 0.6803 0.4168 0.7320 0.021 Uiso 1 1 calc R . .
C1C C 1.2382(4) 0.31967(13) 1.0040(4) 0.0195(9) Uani 1 1 d . . .
C2C C 1.1935(4) 0.29394(12) 0.8948(4) 0.0186(9) Uani 1 1 d . . .
C3C C 1.2762(4) 0.27958(13) 0.8340(4) 0.0194(9) Uani 1 1 d . . .
C4C C 1.4093(4) 0.28977(14) 0.8904(4) 0.0258(10) Uani 1 1 d . . .
H4CA H 1.4683 0.2798 0.8533 0.031 Uiso 1 1 calc R . .
C5C C 1.4558(4) 0.31431(15) 1.0000(4) 0.0289(11) Uani 1 1 d . . .
H5CA H 1.5469 0.3208 1.0382 0.035 Uiso 1 1 calc R . .
C6C C 1.3718(4) 0.32947(13) 1.0545(4) 0.0248(10) Uani 1 1 d . . .
H6CA H 1.4057 0.3470 1.1283 0.030 Uiso 1 1 calc R . .
C7C C 1.1547(4) 0.33706(14) 1.0742(4) 0.0223(9) Uani 1 1 d . . .
H7CA H 1.1713 0.3191 1.1507 0.027 Uiso 1 1 calc R . .
H7CB H 1.1883 0.3657 1.1057 0.027 Uiso 1 1 calc R . .
C1D C 1.1707(4) 0.28764(12) 0.5944(4) 0.0188(9) Uani 1 1 d . . .
C2D C 1.2643(4) 0.31217(13) 0.5715(4) 0.0218(9) Uani 1 1 d . . .
H2DA H 1.3549 0.3069 0.6197 0.026 Uiso 1 1 calc R . .
C3D C 1.2292(4) 0.34397(14) 0.4805(4) 0.0236(10) Uani 1 1 d . . .
H3DA H 1.2945 0.3599 0.4643 0.028 Uiso 1 1 calc R . .
C4D C 1.0964(4) 0.35222(13) 0.4131(4) 0.0190(9) Uani 1 1 d . . .
H4DA H 1.0717 0.3748 0.3528 0.023 Uiso 1 1 calc R . .
C5D C 0.9994(4) 0.32850(12) 0.4315(4) 0.0190(9) Uani 1 1 d . . .
C6D C 1.0380(4) 0.29509(12) 0.5211(4) 0.0172(9) Uani 1 1 d . . .
C7D C 1.2186(4) 0.25637(13) 0.7061(4) 0.0211(9) Uani 1 1 d . . .
H7DA H 1.1442 0.2385 0.7046 0.025 Uiso 1 1 calc R . .
H7DB H 1.2865 0.2377 0.6964 0.025 Uiso 1 1 calc R . .
C1E C 0.8957(4) 0.23064(13) 0.8222(4) 0.0221(9) Uani 1 1 d . . .
C2E C 0.7990(4) 0.25741(14) 0.7461(4) 0.0252(10) Uani 1 1 d . . .
H2EA H 0.8207 0.2855 0.7309 0.030 Uiso 1 1 calc R . .
C3E C 0.6694(5) 0.24362(15) 0.6914(5) 0.0316(11) Uani 1 1 d . . .
H3EA H 0.6029 0.2621 0.6378 0.038 Uiso 1 1 calc R . .
C4E C 0.6372(5) 0.20313(16) 0.7150(5) 0.0389(13) Uani 1 1 d . . .
H4EA H 0.5483 0.1939 0.6797 0.047 Uiso 1 1 calc R . .
C5E C 0.7342(5) 0.17616(16) 0.7898(5) 0.0388(13) Uani 1 1 d . . .
H5EA H 0.7124 0.1481 0.8051 0.047 Uiso 1 1 calc R . .
C6E C 0.8625(5) 0.18960(13) 0.8426(5) 0.0292(11) Uani 1 1 d . . .
H6EA H 0.9292 0.1707 0.8935 0.035 Uiso 1 1 calc R . .
C7E C 1.0357(4) 0.24400(13) 0.8900(4) 0.0242(10) Uani 1 1 d . . .
H7EA H 1.0545 0.2477 0.9825 0.029 Uiso 1 1 calc R . .
H7EB H 1.0946 0.2216 0.8811 0.029 Uiso 1 1 calc R . .
C1F C 0.8331(4) 0.22494(12) 0.3624(4) 0.0196(9) Uani 1 1 d . . .
C2F C 0.6982(4) 0.22300(14) 0.3240(5) 0.0284(11) Uani 1 1 d . . .
H2FA H 0.6594 0.2243 0.3861 0.034 Uiso 1 1 calc R . .
C3F C 0.6187(5) 0.21912(16) 0.1943(5) 0.0359(12) Uani 1 1 d . . .
H3FA H 0.5258 0.2182 0.1681 0.043 Uiso 1 1 calc R . .
C4F C 0.6745(5) 0.21664(14) 0.1043(4) 0.0312(11) Uani 1 1 d . . .
H4FA H 0.6201 0.2140 0.0160 0.037 Uiso 1 1 calc R . .
C5F C 0.8089(5) 0.21797(14) 0.1421(5) 0.0315(11) Uani 1 1 d . . .
H5FA H 0.8480 0.2160 0.0803 0.038 Uiso 1 1 calc R . .
C6F C 0.8873(4) 0.22220(13) 0.2722(4) 0.0257(10) Uani 1 1 d . . .
H6FA H 0.9802 0.2232 0.2984 0.031 Uiso 1 1 calc R . .
C7F C 0.9214(4) 0.22914(12) 0.5019(4) 0.0224(10) Uani 1 1 d . . .
H7FA H 0.8824 0.2135 0.5547 0.027 Uiso 1 1 calc R . .
H7FB H 1.0079 0.2163 0.5161 0.027 Uiso 1 1 calc R . .
Bi2 Bi 0.792674(14) 0.623128(4) 0.504516(14) 0.01796(4) Uani 1 1 d . . .
O1' O 0.7851(3) 0.68340(8) 0.5732(3) 0.0233(7) Uani 1 1 d . . .
O2' O 0.8720(3) 0.65018(8) 0.3801(3) 0.0222(7) Uani 1 1 d . . .
O3' O 0.5972(2) 0.62976(9) 0.3749(3) 0.0231(6) Uani 1 1 d . . .
O4' O 0.6751(3) 0.52387(8) 0.4047(3) 0.0205(6) Uani 1 1 d . . .
O5' O 0.9742(3) 0.52481(9) 0.4164(3) 0.0227(7) Uani 1 1 d . . .
C1' C 0.7345(4) 0.69062(13) 0.6709(4) 0.0252(10) Uani 1 1 d . . .
C2' C 0.8308(5) 0.67380(18) 0.7983(5) 0.0433(14) Uani 1 1 d . . .
H2'A H 0.8387 0.6430 0.7928 0.065 Uiso 1 1 calc R . .
H2'B H 0.7987 0.6806 0.8661 0.065 Uiso 1 1 calc R . .
H2'C H 0.9170 0.6869 0.8183 0.065 Uiso 1 1 calc R . .
C3' C 0.7216(7) 0.73808(16) 0.6785(6) 0.0564(18) Uani 1 1 d . . .
H3'A H 0.6593 0.7487 0.5960 0.085 Uiso 1 1 calc R . .
H3'B H 0.8076 0.7513 0.6982 0.085 Uiso 1 1 calc R . .
H3'C H 0.6894 0.7449 0.7461 0.085 Uiso 1 1 calc R . .
C4' C 0.6025(5) 0.66972(19) 0.6404(6) 0.0467(15) Uani 1 1 d . . .
H4'A H 0.5398 0.6804 0.5584 0.070 Uiso 1 1 calc R . .
H4'B H 0.5705 0.6762 0.7084 0.070 Uiso 1 1 calc R . .
H4'C H 0.6117 0.6390 0.6348 0.070 Uiso 1 1 calc R . .
C1A' C 0.8742(4) 0.62835(13) 0.2755(4) 0.0234(9) Uani 1 1 d . . .
C2A' C 0.7687(4) 0.63154(13) 0.1573(4) 0.0249(10) Uani 1 1 d . . .
C3A' C 0.7811(5) 0.61393(14) 0.0507(5) 0.0346(12) Uani 1 1 d . . .
H3AB H 0.7110 0.6172 -0.0303 0.042 Uiso 1 1 calc R . .
C4A' C 0.8913(5) 0.59185(15) 0.0576(5) 0.0370(13) Uani 1 1 d . . .
H4AB H 0.8975 0.5801 -0.0174 0.044 Uiso 1 1 calc R . .
C5A' C 0.9922(5) 0.58708(14) 0.1750(5) 0.0340(12) Uani 1 1 d . . .
H5AB H 1.0671 0.5710 0.1804 0.041 Uiso 1 1 calc R . .
C6A' C 0.9883(5) 0.60497(13) 0.2861(5) 0.0266(10) Uani 1 1 d . . .
C7A' C 1.1029(4) 0.59996(14) 0.4109(5) 0.0287(11) Uani 1 1 d . . .
H7AC H 1.1500 0.6274 0.4313 0.034 Uiso 1 1 calc R . .
H7AD H 1.1637 0.5791 0.3978 0.034 Uiso 1 1 calc R . .
C1B' C 0.5318(4) 0.60735(13) 0.2654(4) 0.0239(10) Uani 1 1 d . . .
C2B' C 0.5407(4) 0.61954(14) 0.1497(4) 0.0257(9) Uani 1 1 d . . .
C3B' C 0.4594(5) 0.59956(13) 0.0372(4) 0.0309(11) Uani 1 1 d . . .
H3BB H 0.4634 0.6078 -0.0422 0.037 Uiso 1 1 calc R . .
C4B' C 0.3733(5) 0.56803(15) 0.0386(5) 0.0363(12) Uani 1 1 d . . .
H4BB H 0.3185 0.5548 -0.0390 0.044 Uiso 1 1 calc R . .
C5B' C 0.3676(4) 0.55595(14) 0.1542(5) 0.0329(12) Uani 1 1 d . . .
H5BB H 0.3091 0.5339 0.1549 0.040 Uiso 1 1 calc R . .
C6B' C 0.4453(4) 0.57513(13) 0.2701(4) 0.0246(10) Uani 1 1 d . . .
C7B' C 0.6402(5) 0.65207(14) 0.1465(4) 0.0287(11) Uani 1 1 d . . .
H7BC H 0.6570 0.6723 0.2181 0.034 Uiso 1 1 calc R . .
H7BD H 0.6037 0.6682 0.0652 0.034 Uiso 1 1 calc R . .
C1C' C 0.5395(4) 0.55070(13) 0.5126(4) 0.0243(10) Uani 1 1 d . . .
C2C' C 0.6556(4) 0.53113(12) 0.5175(4) 0.0202(9) Uani 1 1 d . . .
C3C' C 0.7552(4) 0.51900(13) 0.6319(4) 0.0223(10) Uani 1 1 d . . .
C4C' C 0.7362(5) 0.52488(14) 0.7452(5) 0.0272(10) Uani 1 1 d . . .
H4CB H 0.8015 0.5160 0.8243 0.033 Uiso 1 1 calc R . .
C5C' C 0.6217(5) 0.54376(16) 0.7430(5) 0.0333(12) Uani 1 1 d . . .
H5CB H 0.6092 0.5477 0.8211 0.040 Uiso 1 1 calc R . .
C6C' C 0.5254(5) 0.55693(14) 0.6293(5) 0.0294(11) Uani 1 1 d . . .
H6CB H 0.4486 0.5704 0.6303 0.035 Uiso 1 1 calc R . .
C7C' C 0.4260(4) 0.56484(14) 0.3924(5) 0.0304(11) Uani 1 1 d . . .
H7CC H 0.3582 0.5424 0.3714 0.036 Uiso 1 1 calc R . .
H7CD H 0.3876 0.5903 0.4157 0.036 Uiso 1 1 calc R . .
C1D' C 0.9763(4) 0.53715(12) 0.6317(4) 0.0177(9) Uani 1 1 d . . .
C2D' C 1.0225(4) 0.56281(13) 0.7401(4) 0.0252(10) Uani 1 1 d . . .
H2DB H 1.0044 0.5550 0.8131 0.030 Uiso 1 1 calc R . .
C3D' C 1.0944(4) 0.59959(14) 0.7452(4) 0.0296(11) Uani 1 1 d . . .
H3DB H 1.1265 0.6163 0.8209 0.035 Uiso 1 1 calc R . .
C4D' C 1.1177(4) 0.61110(13) 0.6378(5) 0.0276(11) Uani 1 1 d . . .
H4DB H 1.1636 0.6367 0.6392 0.033 Uiso 1 1 calc R . .
C5D' C 1.0760(4) 0.58628(13) 0.5275(4) 0.0229(10) Uani 1 1 d . . .
C6D' C 1.0097(4) 0.54821(12) 0.5267(4) 0.0190(9) Uani 1 1 d . . .
C7D' C 0.8833(4) 0.50102(12) 0.6314(4) 0.0195(9) Uani 1 1 d . . .
H7DC H 0.8650 0.4832 0.5542 0.023 Uiso 1 1 calc R . .
H7DD H 0.9254 0.4830 0.7080 0.023 Uiso 1 1 calc R . .
C1E' C 0.6501(4) 0.47508(14) 0.2344(4) 0.0231(10) Uani 1 1 d . . .
C2E' C 0.6744(4) 0.50625(13) 0.1616(4) 0.0248(10) Uani 1 1 d . . .
H2EB H 0.6689 0.5351 0.1828 0.030 Uiso 1 1 calc R . .
C3E' C 0.7067(5) 0.49636(15) 0.0584(4) 0.0313(11) Uani 1 1 d . . .
H3EB H 0.7238 0.5183 0.0092 0.038 Uiso 1 1 calc R . .
C4E' C 0.7142(5) 0.45389(16) 0.0261(5) 0.0351(12) Uani 1 1 d . . .
H4EB H 0.7369 0.4469 -0.0447 0.042 Uiso 1 1 calc R . .
C5E' C 0.6887(5) 0.42249(16) 0.0973(5) 0.0372(13) Uani 1 1 d . . .
H5EB H 0.6923 0.3936 0.0751 0.045 Uiso 1 1 calc R . .
C6E' C 0.6573(4) 0.43293(14) 0.2021(5) 0.0292(11) Uani 1 1 d . . .
H6EB H 0.6407 0.4111 0.2519 0.035 Uiso 1 1 calc R . .
C7E' C 0.6130(4) 0.48473(13) 0.3454(4) 0.0263(10) Uani 1 1 d . . .
H7EC H 0.5163 0.4874 0.3159 0.032 Uiso 1 1 calc R . .
H7ED H 0.6418 0.4614 0.4086 0.032 Uiso 1 1 calc R . .
C1F' C 1.0960(4) 0.47008(13) 0.3573(4) 0.0204(9) Uani 1 1 d . . .
C2F' C 1.0507(5) 0.47160(18) 0.2243(5) 0.0389(13) Uani 1 1 d . . .
H2FB H 0.9638 0.4811 0.1762 0.047 Uiso 1 1 calc R . .
C3F' C 1.1305(5) 0.45945(19) 0.1620(5) 0.0441(15) Uani 1 1 d . . .
H3FB H 1.0979 0.4602 0.0709 0.053 Uiso 1 1 calc R . .
C4F' C 1.2574(5) 0.44610(14) 0.2299(5) 0.0310(11) Uani 1 1 d . . .
H4FB H 1.3129 0.4383 0.1863 0.037 Uiso 1 1 calc R . .
C5F' C 1.3021(5) 0.44419(15) 0.3589(5) 0.0347(12) Uani 1 1 d . . .
H5FB H 1.3891 0.4347 0.4064 0.042 Uiso 1 1 calc R . .
C6F' C 1.2218(5) 0.45596(15) 0.4229(5) 0.0309(12) Uani 1 1 d . . .
H6FB H 1.2546 0.4542 0.5138 0.037 Uiso 1 1 calc R . .
C7F' C 1.0073(4) 0.48006(13) 0.4272(4) 0.0244(10) Uani 1 1 d . . .
H7FC H 0.9257 0.4631 0.3907 0.029 Uiso 1 1 calc R . .
H7FD H 1.0518 0.4724 0.5188 0.029 Uiso 1 1 calc R . .

loop_
_atom_site_aniso_label
_atom_site_aniso_U_11
_atom_site_aniso_U_22
_atom_site_aniso_U_33
_atom_site_aniso_U_23
_atom_site_aniso_U_13
_atom_site_aniso_U_12
Bi1 0.01464(7) 0.01342(7) 0.01771(8) 0.00054(7) 0.00626(6) 0.00033(6)
O1 0.0147(15) 0.0193(14) 0.0206(16) 0.0013(12) 0.0028(13) -0.0040(12)
O2 0.0141(15) 0.0166(14) 0.0205(16) -0.0020(12) 0.0056(13) 0.0013(11)
O3 0.0189(15) 0.0199(14) 0.0183(15) -0.0016(11) 0.0090(13) -0.0041(11)
O4 0.0140(15) 0.0177(14) 0.0213(16) 0.0009(12) 0.0024(13) -0.0012(11)
O5 0.0202(16) 0.0145(14) 0.0289(18) -0.0037(12) 0.0106(14) -0.0005(12)
C1 0.016(2) 0.025(2) 0.023(2) -0.0025(19) 0.0056(19) -0.0028(17)
C2 0.017(2) 0.033(3) 0.029(3) -0.005(2) 0.005(2) -0.0002(19)
C3 0.029(3) 0.025(2) 0.034(3) -0.002(2) 0.007(2) -0.009(2)
C4 0.022(2) 0.035(3) 0.024(3) -0.005(2) 0.005(2) -0.007(2)
C1A 0.0140(19) 0.0129(19) 0.0152(19) 0.0048(18) 0.0009(15) 0.0036(17)
C2A 0.0188(19) 0.0140(17) 0.0153(19) 0.0045(18) 0.0040(16) 0.0062(19)
C3A 0.015(2) 0.026(2) 0.027(3) 0.0052(18) 0.0094(19) 0.0034(17)
C4A 0.013(2) 0.028(2) 0.029(3) -0.004(2) 0.002(2) -0.0027(18)
C5A 0.025(2) 0.019(2) 0.019(2) -0.0024(17) 0.003(2) 0.0024(18)
C6A 0.017(2) 0.0158(19) 0.015(2) 0.0032(16) 0.0020(18) 0.0065(16)
C7A 0.021(2) 0.024(2) 0.015(2) -0.0012(17) 0.0035(19) 0.0064(17)
C1B 0.020(2) 0.017(2) 0.019(2) -0.0039(17) 0.0092(17) -0.0035(16)
C2B 0.019(2) 0.018(2) 0.021(2) -0.0052(19) 0.0080(17) -0.0011(18)
C3B 0.014(2) 0.027(2) 0.027(2) -0.0052(19) 0.0115(19) 0.0008(17)
C4B 0.022(2) 0.026(2) 0.028(3) 0.0017(19) 0.018(2) 0.0021(18)
C5B 0.033(3) 0.018(2) 0.024(2) 0.0013(18) 0.018(2) 0.0018(18)
C6B 0.022(2) 0.018(2) 0.016(2) -0.0011(16) 0.0084(19) 0.0019(17)
C7B 0.018(2) 0.015(2) 0.022(2) -0.0043(17) 0.0100(19) 0.0006(16)
C1C 0.018(2) 0.021(2) 0.018(2) 0.0065(17) 0.0053(19) 0.0028(17)
C2C 0.014(2) 0.017(2) 0.024(2) 0.0068(17) 0.0052(18) 0.0007(16)
C3C 0.016(2) 0.018(2) 0.019(2) 0.0100(17) 0.0014(18) 0.0050(16)
C4C 0.019(2) 0.028(2) 0.029(3) 0.010(2) 0.007(2) 0.0075(19)
C5C 0.013(2) 0.042(3) 0.027(3) 0.005(2) 0.002(2) 0.002(2)
C6C 0.020(2) 0.028(2) 0.019(2) 0.0032(19) -0.0002(19) -0.0005(19)
C7C 0.021(2) 0.027(2) 0.018(2) 0.0030(18) 0.0064(19) -0.0009(18)
C1D 0.023(2) 0.013(2) 0.023(2) -0.0047(17) 0.011(2) 0.0033(17)
C2D 0.018(2) 0.027(2) 0.022(2) -0.0007(19) 0.0090(19) 0.0062(18)
C3D 0.024(2) 0.029(2) 0.022(2) 0.0001(19) 0.013(2) -0.0015(19)
C4D 0.026(2) 0.017(2) 0.017(2) 0.0008(17) 0.012(2) 0.0027(18)
C5D 0.020(2) 0.019(2) 0.016(2) -0.0062(17) 0.0039(18) 0.0012(17)
C6D 0.021(2) 0.0149(19) 0.019(2) -0.0027(17) 0.0119(19) 0.0027(17)
C7D 0.021(2) 0.019(2) 0.023(2) 0.0025(18) 0.009(2) 0.0032(17)
C1E 0.025(2) 0.021(2) 0.026(2) -0.0069(19) 0.016(2) -0.0045(18)
C2E 0.028(3) 0.017(2) 0.033(3) -0.0048(19) 0.015(2) -0.0100(19)
C3E 0.024(3) 0.036(3) 0.035(3) -0.007(2) 0.012(2) -0.005(2)
C4E 0.037(3) 0.042(3) 0.041(3) -0.014(3) 0.019(3) -0.025(3)
C5E 0.048(3) 0.026(3) 0.042(3) -0.001(2) 0.016(3) -0.013(2)
C6E 0.042(3) 0.017(2) 0.032(3) -0.0035(19) 0.017(2) -0.007(2)
C7E 0.028(2) 0.016(2) 0.032(3) 0.0050(19) 0.015(2) -0.0002(18)
C1F 0.023(2) 0.0079(18) 0.028(2) -0.0015(17) 0.009(2) 0.0002(16)
C2F 0.027(3) 0.029(2) 0.031(3) -0.007(2) 0.013(2) -0.004(2)
C3F 0.022(3) 0.038(3) 0.040(3) 0.000(2) 0.003(2) -0.008(2)
C4F 0.039(3) 0.030(3) 0.018(2) -0.0012(19) 0.003(2) -0.004(2)
C5F 0.045(3) 0.025(2) 0.030(3) -0.003(2) 0.020(3) -0.001(2)
C6F 0.023(2) 0.021(2) 0.033(3) -0.003(2) 0.011(2) -0.0019(18)
C7F 0.026(2) 0.011(2) 0.027(3) 0.0010(18) 0.007(2) -0.0001(17)
Bi2 0.01683(8) 0.01463(7) 0.02049(8) -0.00123(7) 0.00495(6) 0.00096(6)
O1' 0.0295(17) 0.0155(14) 0.0255(17) -0.0054(12) 0.0112(15) -0.0017(12)
O2' 0.0231(17) 0.0158(15) 0.0289(18) -0.0008(13) 0.0113(15) -0.0003(12)
O3' 0.0194(14) 0.0183(15) 0.0277(16) -0.0076(13) 0.0047(13) 0.0015(13)
O4' 0.0211(16) 0.0191(15) 0.0214(16) -0.0027(12) 0.0081(13) -0.0022(12)
O5' 0.0301(18) 0.0173(15) 0.0219(17) 0.0026(12) 0.0112(15) 0.0059(13)
C1' 0.034(3) 0.020(2) 0.023(3) -0.0046(19) 0.012(2) -0.0003(19)
C2' 0.040(3) 0.062(4) 0.028(3) 0.010(3) 0.012(3) 0.003(3)
C3' 0.094(5) 0.028(3) 0.074(5) -0.005(3) 0.063(4) 0.004(3)
C4' 0.037(3) 0.064(4) 0.047(4) -0.021(3) 0.024(3) -0.011(3)
C1A' 0.033(2) 0.0095(19) 0.033(3) 0.002(2) 0.018(2) -0.0042(19)
C2A' 0.034(2) 0.018(2) 0.024(2) 0.0030(18) 0.013(2) -0.0023(19)
C3A' 0.052(3) 0.028(3) 0.027(3) 0.000(2) 0.019(2) -0.005(2)
C4A' 0.060(4) 0.029(3) 0.035(3) -0.004(2) 0.032(3) -0.009(2)
C5A' 0.047(3) 0.019(2) 0.052(3) 0.004(2) 0.036(3) 0.001(2)
C6A' 0.032(3) 0.019(2) 0.036(3) 0.005(2) 0.020(2) -0.0038(19)
C7A' 0.021(2) 0.023(2) 0.047(3) 0.000(2) 0.018(2) -0.0043(18)
C1B' 0.018(2) 0.020(2) 0.028(3) -0.0046(18) 0.002(2) 0.0046(17)
C2B' 0.028(2) 0.019(2) 0.024(2) -0.003(2) 0.0025(19) 0.0057(19)
C3B' 0.035(3) 0.023(2) 0.024(3) 0.0005(19) -0.001(2) 0.006(2)
C4B' 0.031(3) 0.031(3) 0.030(3) -0.007(2) -0.007(2) 0.000(2)
C5B' 0.023(3) 0.019(2) 0.045(3) -0.004(2) -0.001(2) 0.0002(19)
C6B' 0.015(2) 0.020(2) 0.032(3) 0.0007(19) 0.002(2) 0.0049(17)
C7B' 0.036(3) 0.021(2) 0.020(3) -0.0011(19) 0.001(2) 0.006(2)
C1C' 0.022(2) 0.021(2) 0.032(3) 0.0021(19) 0.013(2) -0.0029(18)
C2C' 0.021(2) 0.017(2) 0.023(2) -0.0021(18) 0.009(2) -0.0025(17)
C3C' 0.024(2) 0.018(2) 0.028(3) 0.0010(18) 0.014(2) -0.0035(18)
C4C' 0.033(3) 0.025(2) 0.024(3) 0.002(2) 0.012(2) -0.002(2)
C5C' 0.044(3) 0.035(3) 0.031(3) -0.004(2) 0.027(3) -0.004(2)
C6C' 0.026(3) 0.026(2) 0.043(3) 0.003(2) 0.021(2) -0.002(2)
C7C' 0.019(2) 0.027(2) 0.047(3) -0.001(2) 0.014(2) -0.0015(19)
C1D' 0.014(2) 0.016(2) 0.020(2) 0.0031(17) 0.0026(18) 0.0092(16)
C2D' 0.023(2) 0.021(2) 0.025(3) 0.0057(19) 0.002(2) 0.0069(18)
C3D' 0.023(2) 0.027(2) 0.027(3) -0.003(2) -0.005(2) 0.0040(19)
C4D' 0.021(2) 0.015(2) 0.041(3) 0.0018(19) 0.004(2) -0.0011(17)
C5D' 0.014(2) 0.020(2) 0.032(3) 0.0048(19) 0.006(2) 0.0038(17)
C6D' 0.012(2) 0.017(2) 0.024(2) 0.0038(18) 0.0024(18) 0.0063(16)
C7D' 0.023(2) 0.015(2) 0.019(2) 0.0040(17) 0.0072(19) 0.0017(16)
C1E' 0.019(2) 0.027(2) 0.018(2) -0.0034(19) 0.0003(19) 0.0035(18)
C2E' 0.028(2) 0.019(2) 0.025(3) -0.0033(19) 0.006(2) 0.0030(18)
C3E' 0.032(3) 0.033(3) 0.027(3) 0.000(2) 0.008(2) 0.001(2)
C4E' 0.033(3) 0.042(3) 0.027(3) -0.010(2) 0.007(2) 0.000(2)
C5E' 0.037(3) 0.032(3) 0.029(3) -0.010(2) -0.003(2) 0.006(2)
C6E' 0.024(3) 0.022(2) 0.030(3) -0.003(2) -0.003(2) 0.0013(19)
C7E' 0.026(2) 0.017(2) 0.031(3) -0.0035(19) 0.005(2) -0.0023(18)
C1F' 0.022(2) 0.017(2) 0.022(2) 0.0004(18) 0.009(2) -0.0025(17)
C2F' 0.025(3) 0.061(4) 0.027(3) -0.006(2) 0.006(2) 0.002(2)
C3F' 0.039(3) 0.071(4) 0.026(3) -0.014(3) 0.017(3) -0.006(3)
C4F' 0.032(3) 0.031(3) 0.039(3) -0.006(2) 0.023(2) -0.005(2)
C5F' 0.027(3) 0.039(3) 0.040(3) 0.009(2) 0.015(2) 0.002(2)
C6F' 0.033(3) 0.032(3) 0.029(3) 0.002(2) 0.013(2) 0.000(2)
C7F' 0.029(3) 0.016(2) 0.031(3) -0.0004(19) 0.015(2) 0.0019(18)

loop_
_atom_type_symbol
_atom_type_description
_atom_type_scat_dispersion_real
_atom_type_scat_dispersion_imag
_atom_type_scat_source
C C 0.0033 0.0016 'International Tables Vol C Tables 4.2.6.8 and 6.1.1.4'
H H 0.0000 0.0000 'International Tables Vol C Tables 4.2.6.8 and 6.1.1.4'
O O 0.0106 0.0060 'International Tables Vol C Tables 4.2.6.8 and 6.1.1.4'
Bi Bi -4.1077 10.2566 'International Tables Vol C Tables 4.2.6.8 and 6.1.1.4'

loop_
_geom_angle_atom_site_label_1
_geom_angle_atom_site_label_2
_geom_angle_atom_site_label_3
_geom_angle
_geom_angle_site_symmetry_1
_geom_angle_site_symmetry_3
_geom_angle_publ_flag
O1 Bi1 O2 89.05(10) . . ?
O1 Bi1 O3 91.15(10) . . ?
O2 Bi1 O3 94.52(11) . . ?
C1 O1 Bi1 121.4(2) . . ?
C1A O2 Bi1 122.8(2) . . ?
C1B O3 Bi1 121.5(2) . . ?
C2C O4 C7E 111.4(3) . . ?
C6D O5 C7F 116.8(3) . . ?
O1 C1 C3 106.6(3) . . ?
O1 C1 C4 109.7(3) . . ?
C3 C1 C4 109.7(4) . . ?
O1 C1 C2 109.3(3) . . ?
C3 C1 C2 110.9(4) . . ?
C4 C1 C2 110.6(4) . . ?
O2 C1A C2A 119.9(3) . . ?
O2 C1A C6A 120.3(3) . . ?
C2A C1A C6A 119.7(3) . . ?
C3A C2A C1A 119.2(4) . . ?
C3A C2A C7B 119.6(3) . . ?
C1A C2A C7B 121.1(3) . . ?
C2A C3A C4A 121.0(4) . . ?
C5A C4A C3A 119.2(4) . . ?
C6A C5A C4A 122.2(4) . . ?
C5A C6A C1A 118.5(4) . . ?
C5A C6A C7A 119.5(4) . . ?
C1A C6A C7A 121.9(4) . . ?
C5D C7A C6A 118.1(3) . . ?
O3 C1B C6B 119.1(3) . . ?
O3 C1B C2B 120.6(4) . . ?
C6B C1B C2B 120.2(4) . . ?
C3B C2B C1B 118.3(4) . . ?
C3B C2B C7B 121.2(4) . . ?
C1B C2B C7B 120.5(3) . . ?
C4B C3B C2B 122.1(4) . . ?
C3B C4B C5B 118.3(4) . . ?
C6B C5B C4B 122.0(4) . . ?
C5B C6B C1B 119.0(4) . . ?
C5B C6B C7C 120.5(4) . . ?
C1B C6B C7C 120.4(4) . . ?
C2B C7B C2A 111.6(3) . . ?
C6C C1C C2C 116.8(4) . . ?
C6C C1C C7C 117.2(4) . . ?
C2C C1C C7C 125.9(4) . . ?
O4 C2C C1C 120.3(4) . . ?
O4 C2C C3C 116.9(4) . . ?
C1C C2C C3C 122.7(4) . . ?
C4C C3C C2C 117.7(4) . . ?
C4C C3C C7D 121.8(4) . . ?
C2C C3C C7D 120.3(4) . . ?
C5C C4C C3C 120.2(4) . . ?
C6C C5C C4C 120.8(4) . . ?
C5C C6C C1C 121.5(4) . . ?
C6B C7C C1C 119.7(4) . . ?
C2D C1D C6D 118.6(4) . . ?
C2D C1D C7D 117.8(4) . . ?
C6D C1D C7D 123.4(4) . . ?
C3D C2D C1D 121.7(4) . . ?
C2D C3D C4D 118.7(4) . . ?
C5D C4D C3D 121.8(4) . . ?
C4D C5D C6D 118.3(4) . . ?
C4D C5D C7A 119.3(4) . . ?
C6D C5D C7A 122.4(4) . . ?
O5 C6D C1D 121.5(4) . . ?
O5 C6D C5D 117.4(4) . . ?
C1D C6D C5D 120.8(4) . . ?
C3C C7D C1D 111.0(3) . . ?
C2E C1E C6E 119.2(4) . . ?
C2E C1E C7E 123.2(4) . . ?
C6E C1E C7E 117.6(4) . . ?
C1E C2E C3E 120.2(4) . . ?
C4E C3E C2E 120.0(5) . . ?
C5E C4E C3E 119.8(5) . . ?
C4E C5E C6E 120.2(5) . . ?
C5E C6E C1E 120.5(5) . . ?
O4 C7E C1E 111.1(3) . . ?
C6F C1F C2F 119.1(4) . . ?
C6F C1F C7F 119.6(4) . . ?
C2F C1F C7F 121.3(4) . . ?
C1F C2F C3F 120.2(4) . . ?
C4F C3F C2F 120.1(4) . . ?
C5F C4F C3F 120.0(4) . . ?
C4F C5F C6F 119.3(4) . . ?
C1F C6F C5F 121.3(4) . . ?
O5 C7F C1F 111.8(3) . . ?
O1' Bi2 O2' 87.83(11) . . ?
O1' Bi2 O3' 89.54(11) . . ?
O2' Bi2 O3' 94.05(11) . . ?
C1' O1' Bi2 121.2(2) . . ?
C1A' O2' Bi2 121.2(2) . . ?
C1B' O3' Bi2 128.6(2) . . ?
C2C' O4' C7E' 110.7(3) . . ?
C6D' O5' C7F' 118.2(3) . . ?
O1' C1' C3' 105.9(4) . . ?
O1' C1' C4' 112.2(4) . . ?
C3' C1' C4' 110.1(4) . . ?
O1' C1' C2' 109.7(4) . . ?
C3' C1' C2' 109.9(4) . . ?
C4' C1' C2' 109.0(4) . . ?
O2' C1A' C2A' 120.1(4) . . ?
O2' C1A' C6A' 119.5(4) . . ?
C2A' C1A' C6A' 120.2(4) . . ?
C3A' C2A' C1A' 118.7(4) . . ?
C3A' C2A' C7B' 120.1(4) . . ?
C1A' C2A' C7B' 121.1(4) . . ?
C2A' C3A' C4A' 122.3(5) . . ?
C5A' C4A' C3A' 118.8(5) . . ?
C4A' C5A' C6A' 122.2(5) . . ?
C5A' C6A' C1A' 117.7(5) . . ?
C5A' C6A' C7A' 120.0(4) . . ?
C1A' C6A' C7A' 122.3(4) . . ?
C6A' C7A' C5D' 118.2(4) . . ?
O3' C1B' C2B' 120.1(4) . . ?
O3' C1B' C6B' 118.1(4) . . ?
C2B' C1B' C6B' 121.5(4) . . ?
C3B' C2B' C1B' 118.4(4) . . ?
C3B' C2B' C7B' 120.3(4) . . ?
C1B' C2B' C7B' 121.2(4) . . ?
C4B' C3B' C2B' 121.4(5) . . ?
C3B' C4B' C5B' 119.3(4) . . ?
C4B' C5B' C6B' 122.1(4) . . ?
C5B' C6B' C1B' 117.3(4) . . ?
C5B' C6B' C7C' 120.8(4) . . ?
C1B' C6B' C7C' 121.5(4) . . ?
C2B' C7B' C2A' 111.6(3) . . ?
C6C' C1C' C2C' 116.9(4) . . ?
C6C' C1C' C7C' 116.8(4) . . ?
C2C' C1C' C7C' 126.3(4) . . ?
O4' C2C' C3C' 117.6(4) . . ?
O4' C2C' C1C' 119.6(4) . . ?
C3C' C2C' C1C' 122.8(4) . . ?
C4C' C3C' C2C' 118.5(4) . . ?
C4C' C3C' C7D' 121.3(4) . . ?
C2C' C3C' C7D' 120.2(4) . . ?
C3C' C4C' C5C' 119.9(5) . . ?
C6C' C5C' C4C' 121.1(5) . . ?
C5C' C6C' C1C' 120.8(4) . . ?
C6B' C7C' C1C' 121.7(4) . . ?
C2D' C1D' C6D' 117.9(4) . . ?
C2D' C1D' C7D' 117.1(4) . . ?
C6D' C1D' C7D' 124.7(4) . . ?
C3D' C2D' C1D' 122.2(4) . . ?
C4D' C3D' C2D' 118.4(4) . . ?
C3D' C4D' C5D' 121.9(4) . . ?
C4D' C5D' C6D' 118.7(4) . . ?
C4D' C5D' C7A' 120.5(4) . . ?
C6D' C5D' C7A' 120.7(4) . . ?
O5' C6D' C5D' 115.8(4) . . ?
O5' C6D' C1D' 123.6(4) . . ?
C5D' C6D' C1D' 120.5(4) . . ?
C3C' C7D' C1D' 109.9(3) . . ?
C2E' C1E' C6E' 119.1(4) . . ?
C2E' C1E' C7E' 122.3(4) . . ?
C6E' C1E' C7E' 118.5(4) . . ?
C1E' C2E' C3E' 121.0(4) . . ?
C2E' C3E' C4E' 119.8(4) . . ?
C5E' C4E' C3E' 119.7(5) . . ?
C4E' C5E' C6E' 119.9(5) . . ?
C1E' C6E' C5E' 120.5(5) . . ?
O4' C7E' C1E' 109.3(3) . . ?
C6F' C1F' C2F' 117.8(4) . . ?
C6F' C1F' C7F' 120.6(4) . . ?
C2F' C1F' C7F' 121.4(4) . . ?
C3F' C2F' C1F' 120.5(5) . . ?
C2F' C3F' C4F' 120.8(5) . . ?
C5F' C4F' C3F' 119.3(5) . . ?
C4F' C5F' C6F' 120.5(5) . . ?
C1F' C6F' C5F' 121.2(5) . . ?
O5' C7F' C1F' 110.6(3) . . ?

loop_
_geom_bond_atom_site_label_1
_geom_bond_atom_site_label_2
_geom_bond_distance
_geom_bond_site_symmetry_2
_geom_bond_publ_flag
Bi1 O1 2.061(3) . ?
Bi1 O2 2.098(3) . ?
Bi1 O3 2.112(3) . ?
O1 C1 1.450(5) . ?
O2 C1A 1.368(4) . ?
O3 C1B 1.367(4) . ?
O4 C2C 1.388(5) . ?
O4 C7E 1.433(5) . ?
O5 C6D 1.377(5) . ?
O5 C7F 1.455(5) . ?
C1 C3 1.509(6) . ?
C1 C4 1.512(6) . ?
C1 C2 1.534(6) . ?
C1A C2A 1.407(5) . ?
C1A C6A 1.416(5) . ?
C2A C3A 1.377(5) . ?
C2A C7B 1.525(5) . ?
C3A C4A 1.392(6) . ?
C4A C5A 1.371(6) . ?
C5A C6A 1.371(6) . ?
C6A C7A 1.529(5) . ?
C7A C5D 1.511(5) . ?
C1B C6B 1.399(5) . ?
C1B C2B 1.407(5) . ?
C2B C3B 1.388(5) . ?
C2B C7B 1.515(6) . ?
C3B C4B 1.377(6) . ?
C4B C5B 1.385(6) . ?
C5B C6B 1.374(6) . ?
C6B C7C 1.514(6) . ?
C1C C6C 1.394(6) . ?
C1C C2C 1.398(6) . ?
C1C C7C 1.526(6) . ?
C2C C3C 1.407(6) . ?
C3C C4C 1.394(6) . ?
C3C C7D 1.524(6) . ?
C4C C5C 1.381(6) . ?
C5C C6C 1.376(6) . ?
C1D C2D 1.389(6) . ?
C1D C6D 1.396(6) . ?
C1D C7D 1.528(6) . ?
C2D C3D 1.382(6) . ?
C3D C4D 1.390(6) . ?
C4D C5D 1.383(6) . ?
C5D C6D 1.410(6) . ?
C1E C2E 1.374(6) . ?
C1E C6E 1.389(6) . ?
C1E C7E 1.496(6) . ?
C2E C3E 1.390(6) . ?
C3E C4E 1.380(7) . ?
C4E C5E 1.374(7) . ?
C5E C6E 1.374(7) . ?
C1F C6F 1.364(6) . ?
C1F C2F 1.380(6) . ?
C1F C7F 1.507(6) . ?
C2F C3F 1.394(6) . ?
C3F C4F 1.373(7) . ?
C4F C5F 1.375(7) . ?
C5F C6F 1.396(6) . ?
Bi2 O1' 2.069(3) . ?
Bi2 O2' 2.096(3) . ?
Bi2 O3' 2.100(3) . ?
O1' C1' 1.429(5) . ?
O2' C1A' 1.375(5) . ?
O3' C1B' 1.366(5) . ?
O4' C2C' 1.387(5) . ?
O4' C7E' 1.447(5) . ?
O5' C6D' 1.370(5) . ?
O5' C7F' 1.453(5) . ?
C1' C3' 1.511(6) . ?
C1' C4' 1.510(7) . ?
C1' C2' 1.520(6) . ?
C1A' C2A' 1.397(6) . ?
C1A' C6A' 1.421(6) . ?
C2A' C3A' 1.377(6) . ?
C2A' C7B' 1.518(6) . ?
C3A' C4A' 1.375(7) . ?
C4A' C5A' 1.374(7) . ?
C5A' C6A' 1.390(6) . ?
C6A' C7A' 1.497(6) . ?
C7A' C5D' 1.516(6) . ?
C1B' C2B' 1.399(6) . ?
C1B' C6B' 1.408(6) . ?
C2B' C3B' 1.394(6) . ?
C2B' C7B' 1.511(6) . ?
C3B' C4B' 1.379(7) . ?
C4B' C5B' 1.383(7) . ?
C5B' C6B' 1.397(6) . ?
C6B' C7C' 1.509(6) . ?
C1C' C6C' 1.397(6) . ?
C1C' C2C' 1.401(6) . ?
C1C' C7C' 1.518(6) . ?
C2C' C3C' 1.391(6) . ?
C3C' C4C' 1.384(6) . ?
C3C' C7D' 1.521(6) . ?
C4C' C5C' 1.386(7) . ?
C5C' C6C' 1.380(7) . ?
C1D' C2D' 1.391(6) . ?
C1D' C6D' 1.412(6) . ?
C1D' C7D' 1.531(6) . ?
C2D' C3D' 1.394(6) . ?
C3D' C4D' 1.379(7) . ?
C4D' C5D' 1.393(6) . ?
C5D' C6D' 1.405(6) . ?
C1E' C2E' 1.372(6) . ?
C1E' C6E' 1.391(6) . ?
C1E' C7E' 1.488(6) . ?
C2E' C3E' 1.376(6) . ?
C3E' C4E' 1.401(7) . ?
C4E' C5E' 1.371(7) . ?
C5E' C6E' 1.391(7) . ?
C1F' C6F' 1.371(6) . ?
C1F' C2F' 1.389(6) . ?
C1F' C7F' 1.504(6) . ?
C2F' C3F' 1.372(7) . ?
C3F' C4F' 1.378(7) . ?
C4F' C5F' 1.348(7) . ?
C5F' C6F' 1.387(6) . ?
